data_1531789
loop_
_publ_author_name
'Monteverde, F.'
'Celotti, G.'

_publ_section_title
;
 Structural data from X-ray powder diffraction for new high-temperature
 phases (Y1-x Lnx)2 Si2 O7 with Ln = Ce, Pr, Nd
;
_journal_name_full 'Journal of the European Ceramic Society'
_journal_page_first 721
_journal_page_last 730
_journal_volume 22
_journal_year 2002
_chemical_formula_sum 'Nd0.8 O7 Si2 Y1.2'
_chemical_name_systematic '(Y1.2 Nd0.8) (Si2 O7)'
_space_group_IT_number 14
_symmetry_space_group_name_Hall '-P 2ybc'
_symmetry_space_group_name_H-M 'P 1 21/c 1'
_cell_angle_alpha 90
_cell_angle_beta 111.46
_cell_angle_gamma 90
_cell_formula_units_Z 4
_cell_length_a 5.362
_cell_length_b 8.496
_cell_length_c 13.782
_cell_volume 584.320
_citation_journal_id_ASTM JECSER
_cod_data_source_file Monteverde_JECSER_2002_609.cif
_cod_data_source_block Nd0.8O7Si2Y1.2
_cod_original_cell_volume 584.32
_cod_database_code 1531789

loop_
_symmetry_equiv_pos_as_xyz
x,y,z
-x,y+1/2,-z+1/2
-x,-y,-z
x,-y-1/2,z-1/2

loop_
_atom_site_label
_atom_site_type_symbol
_atom_site_fract_x
_atom_site_fract_y
_atom_site_fract_z
_atom_site_occupancy
_atom_site_U_iso_or_equiv
Si2 Si+4 0.92 0.53 0.164 1 0.0
O7 O-2 0.043 0.678 0.142 1 0.0
O3 O-2 0.577 0.176 0.09 1 0.0
Nd2 Nd+3 0.8346 0.5984 0.5889 0.3 0.0
Y2 Y+3 0.8346 0.5984 0.5889 0.7 0.0
Nd1 Nd+3 0.5234 0.8056 0.7662 0.5 0.0
O6 O-2 0.297 0.453 0.216 1 0.0
Y1 Y+3 0.5234 0.8056 0.7662 0.5 0.0
O5 O-2 0.854 0.507 0.26 1 0.0
O1 O-2 0.811 0.422 0.066 1 0.0
O4 O-2 0.542 0.282 0.908 1 0.0
Si1 Si+4 0.745 0.258 0.021 1 0.0
O2 O-2 0.018 0.194 0.046 1 0.0
